data_7051154
loop_
_publ_author_name
'Marek Necas'
'Mark R. St J. Foreman'
'Jarom\'ir Marek'
'J. Derek Woollins'
'Josef Novosad'

_publ_section_title
;
 New mixed-donor unsymmetrical P--N--P ligands and their palladium(II)
 complexes
;
_journal_issue 10
_journal_name_full 'New J. Chem.'
_journal_page_first 1256
_journal_page_last 1263
_journal_paper_doi 10.1039/b103501k
_journal_volume 25
_journal_year 2001
_chemical_formula_moiety Ph2P(S)-NH-P(O)(OPh)2
_chemical_formula_sum 'C24 H21 N O3 P2 S'
_chemical_formula_weight 465.42
_chemical_name_systematic
; 
? 
;
_space_group_IT_number 14
_symmetry_cell_setting monoclinic
_symmetry_space_group_name_Hall '-P 2yn'
_symmetry_space_group_name_H-M 'P 1 21/n 1'
_atom_sites_solution_hydrogens geom
_atom_sites_solution_primary direct
_atom_sites_solution_secondary difmap
_audit_creation_method SHELXL-97
_cell_angle_alpha 90.00
_cell_angle_beta 98.84(2)
_cell_angle_gamma 90.00
_cell_formula_units_Z 4
_cell_length_a 9.7380(10)
_cell_length_b 18.582(2)
_cell_length_c 12.5640(10)
_cell_measurement_temperature 150(2)
_cell_volume 2246.5(4)
_computing_structure_refinement 'SHELXL-97 (Sheldrick, 1997)'
_computing_structure_solution 'SHELXS-97 (Sheldrick, 1990)'
_diffrn_ambient_temperature 150(2)
_diffrn_measured_fraction_theta_full 0.858
_diffrn_measured_fraction_theta_max 0.820
_diffrn_radiation_monochromator graphite
_diffrn_radiation_source 'fine-focus sealed tube'
_diffrn_radiation_type MoK\a
_diffrn_radiation_wavelength 0.71073
_diffrn_reflns_av_R_equivalents 0.0726
_diffrn_reflns_av_sigmaI/netI 0.0545
_diffrn_reflns_limit_h_max 11
_diffrn_reflns_limit_h_min -9
_diffrn_reflns_limit_k_max 21
_diffrn_reflns_limit_k_min -22
_diffrn_reflns_limit_l_max 15
_diffrn_reflns_limit_l_min -15
_diffrn_reflns_number 14139
_diffrn_reflns_theta_full 25.00
_diffrn_reflns_theta_max 25.55
_diffrn_reflns_theta_min 3.68
_exptl_absorpt_coefficient_mu 0.313
_exptl_absorpt_correction_T_max 0.9258
_exptl_absorpt_correction_T_min 0.8720
_exptl_crystal_density_diffrn 1.376
_exptl_crystal_density_method 'not measured'
_exptl_crystal_F_000 968
_exptl_crystal_size_max 0.45
_exptl_crystal_size_mid 0.30
_exptl_crystal_size_min 0.25
_refine_diff_density_max 0.379
_refine_diff_density_min -0.419
_refine_diff_density_rms 0.078
_refine_ls_extinction_method none
_refine_ls_goodness_of_fit_ref 1.235
_refine_ls_hydrogen_treatment mixed
_refine_ls_matrix_type full
_refine_ls_number_parameters 284
_refine_ls_number_reflns 3566
_refine_ls_number_restraints 0
_refine_ls_restrained_S_all 1.235
_refine_ls_R_factor_all 0.0933
_refine_ls_R_factor_gt 0.0475
_refine_ls_shift/su_max 0.000
_refine_ls_shift/su_mean 0.000
_refine_ls_structure_factor_coef Fsqd
_refine_ls_weighting_details 'w=1/[\s^2^(Fo^2^)+(0.0316P)^2^+2.3023P] where P=(Fo^2^+2Fc^2^)/3'
_refine_ls_weighting_scheme calc
_refine_ls_wR_factor_gt 0.0907
_refine_ls_wR_factor_ref 0.1173
_reflns_number_gt 2452
_reflns_number_total 3566
_reflns_threshold_expression >2sigma(I)
_cod_data_source_file b103501k.txt
_cod_data_source_block 1.cif
_cod_depositor_comments
;
The following automatic conversions were performed:
'_symmetry_cell_setting' value 'Monoclinic' changed to 'monoclinic'
according to '/home/saulius/struct/CIF-dictionaries/cif_core.dic'
dictionary named 'cif_core.dic' version 2.4.1 from 2010-06-29.

Automatic conversion script
Id: cif_fix_enum 1527 2010-12-29 10:47:43Z saulius 

The following automatic conversions were performed:

'_refine_ls_weighting_scheme' value 'calc
w=1/[\s^2^(Fo^2^)+(0.0316P)^2^+2.3023P] where P=(Fo^2^+2Fc^2^)/3' was
changed to 'calc'. New tag '_refine_ls_weighting_details' was
created. The value of the new tag was set to
'w=1/[\s^2^(Fo^2^)+(0.0316P)^2^+2.3023P] where P=(Fo^2^+2Fc^2^)/3'.

Automatic conversion script
Id: cif_fix_values 3143 2015-03-26 13:38:13Z robertas 
;
_cod_original_sg_symbol_H-M P2(1)/n
_cod_database_code 7051154

loop_
_symmetry_equiv_pos_as_xyz
'x, y, z'
'-x+1/2, y+1/2, -z+1/2'
'-x, -y, -z'
'x-1/2, -y-1/2, z-1/2'

loop_
_atom_site_label
_atom_site_type_symbol
_atom_site_fract_x
_atom_site_fract_y
_atom_site_fract_z
_atom_site_U_iso_or_equiv
_atom_site_adp_type
_atom_site_occupancy
_atom_site_calc_flag
_atom_site_refinement_flags
_atom_site_disorder_assembly
_atom_site_disorder_group
P1 P 0.17977(10) -0.00165(5) 0.63300(7) 0.0228(2) Uani 1 d . . .
O1 O 0.2358(3) -0.05037(13) 0.73269(17) 0.0260(6) Uani 1 d . . .
O2 O 0.3022(3) 0.05446(13) 0.64764(18) 0.0304(6) Uani 1 d . . .
O3 O 0.1591(2) -0.03862(13) 0.52840(17) 0.0258(6) Uani 1 d . . .
N N 0.0347(3) 0.03513(17) 0.6558(2) 0.0236(7) Uani 1 d . . .
H0 H -0.016(4) 0.0356(18) 0.607(3) 0.017(11) Uiso 1 d . . .
C1 C 0.1545(4) -0.10928(19) 0.7590(3) 0.0268(9) Uani 1 d . . .
C2 C 0.1387(4) -0.1690(2) 0.6932(3) 0.0318(9) Uani 1 d . . .
H2 H 0.1746 -0.1697 0.6270 0.038 Uiso 1 calc R . .
C3 C 0.0688(4) -0.2283(2) 0.7259(3) 0.0371(10) Uani 1 d . . .
H3 H 0.0570 -0.2701 0.6820 0.044 Uiso 1 calc R . .
C4 C 0.0167(4) -0.2267(2) 0.8217(3) 0.0405(11) Uani 1 d . . .
H4 H -0.0298 -0.2677 0.8440 0.049 Uiso 1 calc R . .
C5 C 0.0315(5) -0.1660(2) 0.8854(3) 0.0433(11) Uani 1 d . . .
H5 H -0.0071 -0.1649 0.9504 0.052 Uiso 1 calc R . .
C6 C 0.1026(4) -0.1062(2) 0.8551(3) 0.0363(10) Uani 1 d . . .
H6 H 0.1151 -0.0646 0.8993 0.044 Uiso 1 calc R . .
C7 C 0.3366(4) 0.0940(2) 0.5597(2) 0.0253(8) Uani 1 d . . .
C8 C 0.4727(4) 0.0895(2) 0.5421(3) 0.0301(9) Uani 1 d . . .
H8 H 0.5376 0.0597 0.5860 0.036 Uiso 1 calc R . .
C9 C 0.5126(5) 0.1298(2) 0.4586(3) 0.0377(10) Uani 1 d . . .
H9 H 0.6055 0.1271 0.4443 0.045 Uiso 1 calc R . .
C10 C 0.4181(5) 0.1734(2) 0.3967(3) 0.0394(11) Uani 1 d . . .
H10 H 0.4465 0.2016 0.3409 0.047 Uiso 1 calc R . .
C11 C 0.2828(5) 0.1764(2) 0.4151(3) 0.0410(11) Uani 1 d . . .
H11 H 0.2178 0.2062 0.3713 0.049 Uiso 1 calc R . .
C12 C 0.2404(4) 0.1360(2) 0.4979(3) 0.0343(10) Uani 1 d . . .
H12 H 0.1469 0.1377 0.5110 0.041 Uiso 1 calc R . .
P2 P 0.00298(10) 0.09354(5) 0.75215(7) 0.0246(2) Uani 1 d . . .
S S 0.15217(11) 0.10010(6) 0.87258(7) 0.0367(3) Uani 1 d . . .
C13 C -0.1606(4) 0.0642(2) 0.7865(3) 0.0260(8) Uani 1 d . . .
C14 C -0.2301(4) 0.1101(2) 0.8484(3) 0.0378(10) Uani 1 d . . .
H14 H -0.1906 0.1556 0.8699 0.045 Uiso 1 calc R . .
C15 C -0.3553(5) 0.0906(3) 0.8788(3) 0.0442(11) Uani 1 d . . .
H15 H -0.4016 0.1229 0.9200 0.053 Uiso 1 calc R . .
C16 C -0.4130(5) 0.0246(3) 0.8496(3) 0.0445(11) Uani 1 d . . .
H16 H -0.4991 0.0111 0.8705 0.053 Uiso 1 calc R . .
C17 C -0.3446(5) -0.0220(2) 0.7895(3) 0.0456(12) Uani 1 d . . .
H17 H -0.3841 -0.0677 0.7697 0.055 Uiso 1 calc R . .
C18 C -0.2195(4) -0.0028(2) 0.7578(3) 0.0338(9) Uani 1 d . . .
H18 H -0.1738 -0.0353 0.7165 0.041 Uiso 1 calc R . .
C19 C -0.0356(4) 0.17747(19) 0.6813(3) 0.0244(8) Uani 1 d . . .
C20 C 0.0690(4) 0.2284(2) 0.6819(3) 0.0335(9) Uani 1 d . . .
H20 H 0.1581 0.2200 0.7226 0.040 Uiso 1 calc R . .
C21 C 0.0434(5) 0.2915(2) 0.6231(3) 0.0405(10) Uani 1 d . . .
H21 H 0.1155 0.3260 0.6234 0.049 Uiso 1 calc R . .
C22 C -0.0853(4) 0.3047(2) 0.5644(3) 0.0344(10) Uani 1 d . . .
H22 H -0.1023 0.3482 0.5250 0.041 Uiso 1 calc R . .
C23 C -0.1896(4) 0.2545(2) 0.5631(3) 0.0331(9) Uani 1 d . . .
H23 H -0.2786 0.2632 0.5224 0.040 Uiso 1 calc R . .
C24 C -0.1645(4) 0.1912(2) 0.6209(3) 0.0326(9) Uani 1 d . . .
H24 H -0.2367 0.1567 0.6192 0.039 Uiso 1 calc R . .

loop_
_atom_site_aniso_label
_atom_site_aniso_U_11
_atom_site_aniso_U_22
_atom_site_aniso_U_33
_atom_site_aniso_U_23
_atom_site_aniso_U_13
_atom_site_aniso_U_12
P1 0.0199(5) 0.0276(5) 0.0204(4) 0.0008(4) 0.0015(4) 0.0018(4)
O1 0.0241(14) 0.0291(14) 0.0241(12) 0.0053(10) 0.0010(11) 0.0013(12)
O2 0.0257(15) 0.0381(16) 0.0266(12) 0.0057(11) 0.0013(11) -0.0093(13)
O3 0.0237(14) 0.0305(14) 0.0229(12) -0.0042(10) 0.0023(10) 0.0068(12)
N 0.0182(19) 0.0311(18) 0.0194(15) -0.0075(13) -0.0040(14) 0.0039(15)
C1 0.020(2) 0.030(2) 0.0293(18) 0.0077(16) 0.0016(16) 0.0046(18)
C2 0.027(2) 0.040(2) 0.0289(19) 0.0006(17) 0.0058(17) -0.0002(19)
C3 0.037(3) 0.033(2) 0.042(2) 0.0004(18) 0.0082(19) 0.002(2)
C4 0.040(3) 0.041(3) 0.042(2) 0.011(2) 0.012(2) 0.000(2)
C5 0.049(3) 0.048(3) 0.037(2) 0.009(2) 0.019(2) 0.002(2)
C6 0.043(3) 0.040(2) 0.0281(19) 0.0004(17) 0.0113(18) 0.005(2)
C7 0.026(2) 0.028(2) 0.0216(17) -0.0020(15) 0.0026(16) -0.0033(18)
C8 0.023(2) 0.031(2) 0.0356(19) -0.0030(17) 0.0038(17) -0.0008(19)
C9 0.037(3) 0.039(2) 0.040(2) -0.0085(19) 0.017(2) -0.007(2)
C10 0.052(3) 0.034(2) 0.035(2) 0.0015(18) 0.016(2) -0.006(2)
C11 0.041(3) 0.042(3) 0.040(2) 0.0072(19) 0.005(2) 0.009(2)
C12 0.026(2) 0.045(3) 0.033(2) 0.0038(18) 0.0092(18) 0.005(2)
P2 0.0225(5) 0.0277(5) 0.0231(4) -0.0053(4) 0.0021(4) 0.0014(5)
S 0.0345(6) 0.0439(6) 0.0285(5) -0.0102(4) -0.0057(4) 0.0026(5)
C13 0.025(2) 0.031(2) 0.0215(17) -0.0025(15) 0.0026(16) 0.0044(18)
C14 0.041(3) 0.037(2) 0.038(2) -0.0054(18) 0.016(2) -0.002(2)
C15 0.039(3) 0.054(3) 0.044(2) 0.001(2) 0.019(2) 0.008(2)
C16 0.035(3) 0.060(3) 0.041(2) 0.007(2) 0.014(2) -0.008(2)
C17 0.047(3) 0.046(3) 0.045(2) -0.004(2) 0.010(2) -0.017(2)
C18 0.037(3) 0.033(2) 0.0328(19) -0.0035(18) 0.0100(18) -0.004(2)
C19 0.020(2) 0.027(2) 0.0262(18) -0.0074(15) 0.0052(16) -0.0024(17)
C20 0.023(2) 0.045(3) 0.032(2) -0.0006(18) -0.0003(17) -0.005(2)
C21 0.040(3) 0.042(3) 0.040(2) 0.0016(19) 0.006(2) -0.012(2)
C22 0.038(3) 0.033(2) 0.034(2) 0.0022(17) 0.0092(19) -0.002(2)
C23 0.026(2) 0.033(2) 0.039(2) 0.0049(17) 0.0027(18) 0.0042(19)
C24 0.027(2) 0.032(2) 0.039(2) -0.0010(18) 0.0034(19) -0.0014(19)

loop_
_atom_type_symbol
_atom_type_description
_atom_type_scat_dispersion_real
_atom_type_scat_dispersion_imag
_atom_type_scat_source
C C 0.0033 0.0016 'International Tables Vol C Tables 4.2.6.8 and 6.1.1.4'
H H 0.0000 0.0000 'International Tables Vol C Tables 4.2.6.8 and 6.1.1.4'
N N 0.0061 0.0033 'International Tables Vol C Tables 4.2.6.8 and 6.1.1.4'
O O 0.0106 0.0060 'International Tables Vol C Tables 4.2.6.8 and 6.1.1.4'
P P 0.1023 0.0942 'International Tables Vol C Tables 4.2.6.8 and 6.1.1.4'
S S 0.1246 0.1234 'International Tables Vol C Tables 4.2.6.8 and 6.1.1.4'

loop_
_geom_angle_atom_site_label_1
_geom_angle_atom_site_label_2
_geom_angle_atom_site_label_3
_geom_angle
_geom_angle_site_symmetry_1
_geom_angle_site_symmetry_3
_geom_angle_publ_flag
O3 P1 O2 114.32(14) . . ?
O3 P1 O1 115.23(14) . . ?
O2 P1 O1 97.16(13) . . ?
O3 P1 N 110.41(16) . . ?
O2 P1 N 111.25(16) . . ?
O1 P1 N 107.74(15) . . ?
C1 O1 P1 119.5(2) . . ?
C7 O2 P1 121.4(2) . . ?
P1 N P2 130.7(2) . . ?
C2 C1 C6 122.4(4) . . ?
C2 C1 O1 119.7(3) . . ?
C6 C1 O1 117.7(3) . . ?
C1 C2 C3 118.4(3) . . ?
C4 C3 C2 120.3(4) . . ?
C5 C4 C3 120.4(4) . . ?
C4 C5 C6 120.4(4) . . ?
C1 C6 C5 118.1(4) . . ?
C12 C7 C8 122.3(3) . . ?
C12 C7 O2 121.3(3) . . ?
C8 C7 O2 116.4(3) . . ?
C7 C8 C9 118.4(4) . . ?
C10 C9 C8 120.2(4) . . ?
C11 C10 C9 120.3(4) . . ?
C10 C11 C12 120.3(4) . . ?
C7 C12 C11 118.4(4) . . ?
N P2 C13 104.11(16) . . ?
N P2 C19 104.40(15) . . ?
C13 P2 C19 104.75(16) . . ?
N P2 S 113.79(13) . . ?
C13 P2 S 114.73(12) . . ?
C19 P2 S 113.92(12) . . ?
C18 C13 C14 118.3(4) . . ?
C18 C13 P2 123.5(3) . . ?
C14 C13 P2 118.1(3) . . ?
C15 C14 C13 121.2(4) . . ?
C16 C15 C14 120.2(4) . . ?
C15 C16 C17 119.4(4) . . ?
C16 C17 C18 120.9(4) . . ?
C17 C18 C13 120.0(4) . . ?
C24 C19 C20 118.6(3) . . ?
C24 C19 P2 122.1(3) . . ?
C20 C19 P2 119.2(3) . . ?
C21 C20 C19 120.1(4) . . ?
C22 C21 C20 120.7(4) . . ?
C21 C22 C23 119.8(4) . . ?
C22 C23 C24 119.9(4) . . ?
C23 C24 C19 121.0(4) . . ?

loop_
_geom_bond_atom_site_label_1
_geom_bond_atom_site_label_2
_geom_bond_distance
_geom_bond_site_symmetry_2
_geom_bond_publ_flag
P1 O3 1.469(2) . ?
P1 O2 1.573(3) . ?
P1 O1 1.573(2) . ?
P1 N 1.634(3) . ?
O1 C1 1.419(4) . ?
O2 C7 1.409(4) . ?
N P2 1.689(3) . ?
C1 C2 1.379(5) . ?
C1 C6 1.379(5) . ?
C2 C3 1.389(5) . ?
C3 C4 1.377(5) . ?
C4 C5 1.377(6) . ?
C5 C6 1.392(6) . ?
C7 C12 1.366(5) . ?
C7 C8 1.380(5) . ?
C8 C9 1.392(5) . ?
C9 C10 1.374(6) . ?
C10 C11 1.373(6) . ?
C11 C12 1.396(5) . ?
P2 C13 1.798(4) . ?
P2 C19 1.806(4) . ?
P2 S 1.9337(14) . ?
C13 C18 1.395(5) . ?
C13 C14 1.397(5) . ?
C14 C15 1.380(6) . ?
C15 C16 1.375(6) . ?
C16 C17 1.385(6) . ?
C17 C18 1.386(6) . ?
C19 C24 1.387(5) . ?
C19 C20 1.390(5) . ?
C20 C21 1.389(5) . ?
C21 C22 1.374(6) . ?
C22 C23 1.377(5) . ?
C23 C24 1.384(5) . ?

loop_
_geom_hbond_atom_site_label_D
_geom_hbond_atom_site_label_H
_geom_hbond_atom_site_label_A
_geom_hbond_distance_DH
_geom_hbond_distance_HA
_geom_hbond_distance_DA
_geom_hbond_angle_DHA
_geom_hbond_site_symmetry_A
N H0 O3 0.73(3) 2.02(4) 2.752(4) 179(4) 3_556

loop_
_cod_related_entry_id
_cod_related_entry_database
_cod_related_entry_code
1 ChemSpider 30652862
